data_7157932
loop_
_publ_author_name
'Iqbal, S. A.'
'Yuan, K.'
'Cid, J.'
'Pahl, J.'
'Ingleson, M. J.'

_publ_section_title
;
 Controlling selectivity in N-heterocycle directed borylation of indoles.
;
_journal_issue 13
_journal_name_full 'Organic &amp; biomolecular chemistry'
_journal_page_first 2949
_journal_page_last 2958
_journal_paper_doi 10.1039/d1ob00018g
_journal_volume 19
_journal_year 2021
_chemical_formula_moiety 'C13 H9 B Cl2 N2'
_chemical_formula_sum 'C13 H9 B Cl2 N2'
_chemical_formula_weight 274.93
_space_group_crystal_system monoclinic
_space_group_IT_number 14
_space_group_name_Hall '-P 2ybc'
_space_group_name_H-M_alt 'P 1 21/c 1'
_atom_sites_solution_hydrogens geom
_atom_sites_solution_primary dual
_audit_creation_date 2020-10-16
_audit_creation_method
;
Olex2 1.3-ac4
(compiled 2019.04.23 svn.r3594 for Rigaku Oxford Diffraction, GUI svn.r5739)
;
_audit_update_record
;
2020-12-17 deposited with the CCDC.	2021-03-10 downloaded from the CCDC.
;
_cell_angle_alpha 90
_cell_angle_beta 97.203(2)
_cell_angle_gamma 90
_cell_formula_units_Z 4
_cell_length_a 7.2198(4)
_cell_length_b 8.3969(5)
_cell_length_c 19.8689(9)
_cell_measurement_reflns_used 8155
_cell_measurement_temperature 100.0
_cell_measurement_theta_max 30.433
_cell_measurement_theta_min 2.636
_cell_volume 1195.02(11)
_computing_cell_refinement 'SAINT V8.40A (?, 2016)'
_computing_data_reduction 'SAINT V8.40A (?, 2016)'
_computing_molecular_graphics 'Olex2 (Dolomanov et al., 2009)'
_computing_publication_material 'Olex2 (Dolomanov et al., 2009)'
_computing_structure_refinement 'ShelXL (Sheldrick, 2015)'
_computing_structure_solution 'ShelXT (Sheldrick, 2015)'
_diffrn_ambient_temperature 100.0
_diffrn_measured_fraction_theta_full 0.999
_diffrn_measured_fraction_theta_max 0.998
_diffrn_measurement_device_type 'Bruker APEX-II CCD'
_diffrn_measurement_method '\f and \w scans'
_diffrn_radiation_type MoK\a
_diffrn_radiation_wavelength 0.71073
_diffrn_reflns_av_R_equivalents 0.0590
_diffrn_reflns_av_unetI/netI 0.0436
_diffrn_reflns_Laue_measured_fraction_full 0.999
_diffrn_reflns_Laue_measured_fraction_max 0.998
_diffrn_reflns_limit_h_max 10
_diffrn_reflns_limit_h_min -9
_diffrn_reflns_limit_k_max 11
_diffrn_reflns_limit_k_min -12
_diffrn_reflns_limit_l_max 27
_diffrn_reflns_limit_l_min -28
_diffrn_reflns_number 18777
_diffrn_reflns_point_group_measured_fraction_full 0.999
_diffrn_reflns_point_group_measured_fraction_max 0.998
_diffrn_reflns_theta_full 25.242
_diffrn_reflns_theta_max 30.527
_diffrn_reflns_theta_min 2.637
_diffrn_standards_number 0
_exptl_absorpt_coefficient_mu 0.521
_exptl_absorpt_correction_T_max 0.7461
_exptl_absorpt_correction_T_min 0.5813
_exptl_absorpt_correction_type multi-scan
_exptl_absorpt_process_details
'SADABS-2016/2 (Bruker,2016/2) was used for absorption correction. wR2(int) was 0.1302 before and 0.0706 after correction. The Ratio of minimum to maximum transmission is 0.7791. The \l/2 correction factor is Not present.'
_exptl_crystal_colour colourless
_exptl_crystal_colour_primary colourless
_exptl_crystal_density_diffrn 1.528
_exptl_crystal_description rod
_exptl_crystal_F_000 560
_exptl_crystal_size_max 0.453
_exptl_crystal_size_mid 0.096
_exptl_crystal_size_min 0.076
_refine_diff_density_max 0.435
_refine_diff_density_min -0.301
_refine_diff_density_rms 0.067
_refine_ls_extinction_method none
_refine_ls_goodness_of_fit_ref 1.060
_refine_ls_hydrogen_treatment constr
_refine_ls_matrix_type full
_refine_ls_number_parameters 163
_refine_ls_number_reflns 3636
_refine_ls_number_restraints 0
_refine_ls_restrained_S_all 1.060
_refine_ls_R_factor_all 0.0424
_refine_ls_R_factor_gt 0.0344
_refine_ls_shift/su_max 0.001
_refine_ls_shift/su_mean 0.000
_refine_ls_structure_factor_coef Fsqd
_refine_ls_weighting_details 'w=1/[\s^2^(Fo^2^)+(0.0388P)^2^+0.4860P] where P=(Fo^2^+2Fc^2^)/3'
_refine_ls_weighting_scheme calc
_refine_ls_wR_factor_gt 0.0874
_refine_ls_wR_factor_ref 0.0928
_reflns_Friedel_coverage 0.000
_reflns_number_gt 3128
_reflns_number_total 3636
_reflns_threshold_expression 'I > 2\s(I)'
_cod_data_source_file d1ob00018g2.cif
_cod_data_source_block mo_mi20014_0m
_cod_depositor_comments 'Adding full bibliography for 7157931--7157932.cif.'
_cod_database_code 7157932
_shelx_shelxl_version_number 2016/6
_shelx_space_group_comment
;
The symmetry employed for this shelxl refinement is uniquely defined
by the following loop, which should always be used as a source of
symmetry information in preference to the above space-group names.
They are only intended as comments.
;
_shelx_estimated_absorpt_t_max 0.961
_shelx_estimated_absorpt_t_min 0.798
_olex2_refinement_description
;
1. Fixed Uiso
 At 1.2 times of:
  All C(H) groups
2.a Aromatic/amide H refined with riding coordinates:
 C10(H10), C12(H12), C7(H7), C13(H13), C11(H11), C4(H4), C2(H2), C6(H6), C5(H5)
;
_olex2_submission_special_instructions 'No special instructions were received'

loop_
_space_group_symop_operation_xyz
'x, y, z'
'-x, y+1/2, -z+1/2'
'-x, -y, -z'
'x, -y-1/2, z-1/2'

loop_
_atom_site_label
_atom_site_type_symbol
_atom_site_fract_x
_atom_site_fract_y
_atom_site_fract_z
_atom_site_U_iso_or_equiv
_atom_site_adp_type
_atom_site_occupancy
_atom_site_site_symmetry_order
_atom_site_calc_flag
_atom_site_refinement_flags_posn
_atom_site_refinement_flags_adp
_atom_site_refinement_flags_occupancy
_atom_site_disorder_assembly
_atom_site_disorder_group
Cl1 Cl 0.38556(5) 0.16422(4) 0.36185(2) 0.02130(9) Uani 1 1 d . . . . .
Cl2 Cl 0.76215(5) 0.20628(4) 0.31198(2) 0.02034(9) Uani 1 1 d . . . . .
N2 N 0.59692(15) 0.44471(13) 0.38434(5) 0.0149(2) Uani 1 1 d . . . . .
N1 N 0.75082(15) 0.38054(13) 0.48535(5) 0.0146(2) Uani 1 1 d . . . . .
C9 C 0.67367(17) 0.50305(16) 0.44530(6) 0.0141(2) Uani 1 1 d . . . . .
C8 C 0.84348(17) 0.36549(16) 0.55110(6) 0.0144(2) Uani 1 1 d . . . . .
C10 C 0.66499(18) 0.66386(16) 0.46061(7) 0.0164(2) Uani 1 1 d . . . . .
H10 H 0.717743 0.704085 0.503456 0.020 Uiso 1 1 calc R . . . .
C12 C 0.50170(19) 0.70378(17) 0.34809(7) 0.0182(3) Uani 1 1 d . . . . .
H12 H 0.443415 0.773021 0.314001 0.022 Uiso 1 1 calc R . . . .
C3 C 0.87377(18) 0.20055(16) 0.56124(7) 0.0160(2) Uani 1 1 d . . . . .
C1 C 0.72382(18) 0.22955(16) 0.45443(7) 0.0156(2) Uani 1 1 d . . . . .
C7 C 0.90177(18) 0.47787(17) 0.60085(6) 0.0173(3) Uani 1 1 d . . . . .
H7 H 0.882208 0.588633 0.593225 0.021 Uiso 1 1 calc R . . . .
C13 C 0.51358(18) 0.54337(17) 0.33612(7) 0.0169(2) Uani 1 1 d . . . . .
H13 H 0.462572 0.501292 0.293403 0.020 Uiso 1 1 calc R . . . .
C11 C 0.57676(18) 0.76339(16) 0.41123(7) 0.0181(3) Uani 1 1 d . . . . .
H11 H 0.567066 0.873913 0.420397 0.022 Uiso 1 1 calc R . . . .
C4 C 0.96304(19) 0.14630(17) 0.62366(7) 0.0189(3) Uani 1 1 d . . . . .
H4 H 0.984129 0.035836 0.631610 0.023 Uiso 1 1 calc R . . . .
C2 C 0.79876(18) 0.11879(17) 0.49995(7) 0.0174(3) Uani 1 1 d . . . . .
H2 H 0.801243 0.007045 0.492638 0.021 Uiso 1 1 calc R . . . .
C6 C 0.98998(19) 0.42002(18) 0.66219(7) 0.0193(3) Uani 1 1 d . . . . .
H6 H 1.031102 0.493159 0.697399 0.023 Uiso 1 1 calc R . . . .
C5 C 1.01983(19) 0.25718(18) 0.67351(7) 0.0200(3) Uani 1 1 d . . . . .
H5 H 1.080166 0.222053 0.716164 0.024 Uiso 1 1 calc R . . . .
B1 B 0.6199(2) 0.25694(18) 0.38009(8) 0.0165(3) Uani 1 1 d . . . . .

loop_
_atom_site_aniso_label
_atom_site_aniso_U_11
_atom_site_aniso_U_22
_atom_site_aniso_U_33
_atom_site_aniso_U_23
_atom_site_aniso_U_13
_atom_site_aniso_U_12
Cl1 0.01735(16) 0.01729(17) 0.02801(18) -0.00137(12) -0.00212(12) -0.00283(11)
Cl2 0.02208(17) 0.02101(17) 0.01794(16) -0.00241(11) 0.00257(12) 0.00401(12)
N2 0.0127(5) 0.0150(5) 0.0167(5) -0.0004(4) 0.0012(4) 0.0000(4)
N1 0.0154(5) 0.0129(5) 0.0154(5) 0.0000(4) 0.0011(4) -0.0004(4)
C9 0.0115(5) 0.0152(6) 0.0160(5) 0.0005(4) 0.0031(4) -0.0006(4)
C8 0.0115(5) 0.0174(6) 0.0147(5) 0.0013(4) 0.0027(4) -0.0008(4)
C10 0.0163(6) 0.0147(6) 0.0185(6) -0.0007(5) 0.0028(5) -0.0011(5)
C12 0.0154(6) 0.0176(6) 0.0213(6) 0.0029(5) 0.0011(5) 0.0002(5)
C3 0.0125(5) 0.0175(6) 0.0180(6) 0.0008(5) 0.0020(4) -0.0007(4)
C1 0.0155(6) 0.0138(6) 0.0173(6) -0.0019(4) 0.0019(4) -0.0007(4)
C7 0.0148(6) 0.0196(6) 0.0178(6) -0.0010(5) 0.0034(5) -0.0022(5)
C13 0.0144(6) 0.0184(6) 0.0176(6) 0.0007(5) 0.0011(4) 0.0003(5)
C11 0.0161(6) 0.0146(6) 0.0237(6) 0.0005(5) 0.0034(5) 0.0001(5)
C4 0.0150(6) 0.0208(7) 0.0209(6) 0.0046(5) 0.0021(5) -0.0003(5)
C2 0.0165(6) 0.0146(6) 0.0210(6) -0.0003(5) 0.0011(5) 0.0000(5)
C6 0.0167(6) 0.0248(7) 0.0163(6) -0.0021(5) 0.0021(5) -0.0034(5)
C5 0.0156(6) 0.0281(7) 0.0162(6) 0.0036(5) 0.0015(5) -0.0015(5)
B1 0.0148(6) 0.0154(7) 0.0188(7) -0.0014(5) 0.0003(5) -0.0009(5)

loop_
_atom_type_symbol
_atom_type_description
_atom_type_scat_dispersion_real
_atom_type_scat_dispersion_imag
_atom_type_scat_source
C C 0.0033 0.0016 'International Tables Vol C Tables 4.2.6.8 and 6.1.1.4'
H H 0.0000 0.0000 'International Tables Vol C Tables 4.2.6.8 and 6.1.1.4'
B B 0.0013 0.0007 'International Tables Vol C Tables 4.2.6.8 and 6.1.1.4'
N N 0.0061 0.0033 'International Tables Vol C Tables 4.2.6.8 and 6.1.1.4'
Cl Cl 0.1484 0.1585 'International Tables Vol C Tables 4.2.6.8 and 6.1.1.4'

loop_
_geom_angle_atom_site_label_1
_geom_angle_atom_site_label_2
_geom_angle_atom_site_label_3
_geom_angle
_geom_angle_site_symmetry_1
_geom_angle_site_symmetry_3
_geom_angle_publ_flag
C9 N2 B1 111.82(10) . . ?
C13 N2 C9 120.48(12) . . ?
C13 N2 B1 127.70(11) . . ?
C9 N1 C8 136.11(11) . . ?
C9 N1 C1 113.35(11) . . ?
C8 N1 C1 110.46(11) . . ?
N2 C9 N1 109.66(11) . . ?
N2 C9 C10 121.46(12) . . ?
N1 C9 C10 128.87(12) . . ?
N1 C8 C3 105.63(11) . . ?
C7 C8 N1 131.99(12) . . ?
C7 C8 C3 122.38(12) . . ?
C9 C10 H10 121.2 . . ?
C11 C10 C9 117.54(12) . . ?
C11 C10 H10 121.2 . . ?
C13 C12 H12 120.6 . . ?
C13 C12 C11 118.83(13) . . ?
C11 C12 H12 120.6 . . ?
C8 C3 C2 108.13(11) . . ?
C4 C3 C8 119.41(12) . . ?
C4 C3 C2 132.46(13) . . ?
N1 C1 B1 107.35(11) . . ?
C2 C1 N1 107.63(11) . . ?
C2 C1 B1 145.02(12) . . ?
C8 C7 H7 121.6 . . ?
C6 C7 C8 116.73(13) . . ?
C6 C7 H7 121.6 . . ?
N2 C13 C12 120.75(12) . . ?
N2 C13 H13 119.6 . . ?
C12 C13 H13 119.6 . . ?
C10 C11 C12 120.91(13) . . ?
C10 C11 H11 119.5 . . ?
C12 C11 H11 119.5 . . ?
C3 C4 H4 120.7 . . ?
C5 C4 C3 118.51(13) . . ?
C5 C4 H4 120.7 . . ?
C3 C2 H2 125.9 . . ?
C1 C2 C3 108.15(12) . . ?
C1 C2 H2 125.9 . . ?
C7 C6 H6 119.1 . . ?
C7 C6 C5 121.81(13) . . ?
C5 C6 H6 119.1 . . ?
C4 C5 C6 121.15(12) . . ?
C4 C5 H5 119.4 . . ?
C6 C5 H5 119.4 . . ?
Cl2 B1 Cl1 109.70(8) . . ?
N2 B1 Cl1 109.13(9) . . ?
N2 B1 Cl2 109.81(10) . . ?
C1 B1 Cl1 115.70(10) . . ?
C1 B1 Cl2 114.02(10) . . ?
C1 B1 N2 97.74(10) . . ?

loop_
_geom_bond_atom_site_label_1
_geom_bond_atom_site_label_2
_geom_bond_distance
_geom_bond_site_symmetry_2
_geom_bond_publ_flag
Cl1 B1 1.8566(15) . ?
Cl2 B1 1.8480(16) . ?
N2 C9 1.3585(16) . ?
N2 C13 1.3497(16) . ?
N2 B1 1.5888(19) . ?
N1 C9 1.3749(16) . ?
N1 C8 1.3969(16) . ?
N1 C1 1.4116(16) . ?
C9 C10 1.3873(18) . ?
C8 C3 1.4126(19) . ?
C8 C7 1.3929(18) . ?
C10 H10 0.9500 . ?
C10 C11 1.3821(18) . ?
C12 H12 0.9500 . ?
C12 C13 1.3723(19) . ?
C12 C11 1.3955(19) . ?
C3 C4 1.4003(18) . ?
C3 C2 1.4429(18) . ?
C1 C2 1.3613(18) . ?
C1 B1 1.5874(19) . ?
C7 H7 0.9500 . ?
C7 C6 1.3902(18) . ?
C13 H13 0.9500 . ?
C11 H11 0.9500 . ?
C4 H4 0.9500 . ?
C4 C5 1.383(2) . ?
C2 H2 0.9500 . ?
C6 H6 0.9500 . ?
C6 C5 1.398(2) . ?
C5 H5 0.9500 . ?
